data_7027945
loop_
_publ_author_name
'Suijkerbuijk, Bart M. J. M.'
'Schamhart, Dani\"el J.'
'Kooijman, Huub'
'Spek, Anthony L.'
'van Koten, Gerard'
'Klein Gebbink, Robertus J. M.'

_publ_section_title
;
 Mono(NCN-pincer palladium)-metalloporphyrin catalysts: evidence for
 supramolecular bimetallic catalysis
;
_journal_issue 27
_journal_name_full 'Dalton Transactions'
_journal_page_first 6198
_journal_page_last 6216
_journal_paper_doi 10.1039/b925236n
_journal_volume 39
_journal_year 2010
_chemical_formula_moiety 'C61 H62.81 Br1.19 Mg N6 O2'
_chemical_formula_sum 'C61 H62.81 Br1.19 Mg N6 O2'
_chemical_formula_weight 1030.99
_chemical_name_systematic
;
?
;
_space_group_IT_number 2
_symmetry_cell_setting triclinic
_symmetry_space_group_name_Hall '-P 1'
_symmetry_space_group_name_H-M 'P -1'
_atom_sites_solution_hydrogens geom
_atom_sites_solution_primary direct
_atom_sites_solution_secondary difmap
_audit_creation_method SHELXL-97
_cell_angle_alpha 92.826(12)
_cell_angle_beta 99.512(11)
_cell_angle_gamma 90.753(17)
_cell_formula_units_Z 2
_cell_length_a 9.6539(12)
_cell_length_b 10.7179(12)
_cell_length_c 28.370(4)
_cell_measurement_reflns_used 134675
_cell_measurement_temperature 150(2)
_cell_measurement_theta_max 25.35
_cell_measurement_theta_min 1.00
_cell_volume 2890.9(6)
_computing_cell_refinement HKL2000
_computing_data_collection 'Nonius COLLECT'
_computing_data_reduction HKL2000
_computing_structure_refinement 'SHELXL-97 (Sheldrick, 1997)'
_computing_structure_solution 'SHELXS-86 (Sheldrick, 1986)'
_diffrn_ambient_temperature 150(2)
_diffrn_measured_fraction_theta_full 0.971
_diffrn_measured_fraction_theta_max 0.971
_diffrn_measurement_device_type 'Nonius KappaCCD'
_diffrn_measurement_method '\f and \w scans'
_diffrn_radiation_monochromator graphite
_diffrn_radiation_source 'rotating anode'
_diffrn_radiation_type MoK\a
_diffrn_radiation_wavelength 0.71073
_diffrn_reflns_av_R_equivalents 0.0732
_diffrn_reflns_av_sigmaI/netI 0.0787
_diffrn_reflns_limit_h_max 11
_diffrn_reflns_limit_h_min -11
_diffrn_reflns_limit_k_max 12
_diffrn_reflns_limit_k_min -12
_diffrn_reflns_limit_l_max 33
_diffrn_reflns_limit_l_min -33
_diffrn_reflns_number 35693
_diffrn_reflns_theta_full 25.00
_diffrn_reflns_theta_max 25.00
_diffrn_reflns_theta_min 1.46
_exptl_absorpt_coefficient_mu 0.895
_exptl_absorpt_correction_T_max 0.9736
_exptl_absorpt_correction_T_min 0.7750
_exptl_absorpt_correction_type multi-scan
_exptl_absorpt_process_details 'PLATON (MULABS)'
_exptl_crystal_colour purple
_exptl_crystal_density_diffrn 1.184
_exptl_crystal_density_method 'not measured'
_exptl_crystal_description plate
_exptl_crystal_F_000 1081
_exptl_crystal_size_max 0.30
_exptl_crystal_size_mid 0.12
_exptl_crystal_size_min 0.03
_platon_squeeze_details
;
;
_refine_diff_density_max 0.724
_refine_diff_density_min -0.481
_refine_diff_density_rms 0.076
_refine_ls_extinction_method none
_refine_ls_goodness_of_fit_ref 1.039
_refine_ls_hydrogen_treatment constr
_refine_ls_matrix_type full
_refine_ls_number_parameters 637
_refine_ls_number_reflns 9890
_refine_ls_number_restraints 51
_refine_ls_restrained_S_all 1.044
_refine_ls_R_factor_all 0.1335
_refine_ls_R_factor_gt 0.0842
_refine_ls_shift/su_max 0.001
_refine_ls_shift/su_mean 0.000
_refine_ls_structure_factor_coef Fsqd
_refine_ls_weighting_details 'calc w=1/[\s^2^(Fo^2^)+(0.1231P)^2^+2.8736P] where P=(Fo^2^+2Fc^2^)/3'
_refine_ls_weighting_scheme calc
_refine_ls_wR_factor_gt 0.2144
_refine_ls_wR_factor_ref 0.2381
_reflns_number_gt 6033
_reflns_number_total 9890
_reflns_threshold_expression I>2\s(I)
_cod_data_source_file B925236Nsup1.cif
_cod_data_source_block s3729a
_cod_database_code 7027945

loop_
_symmetry_equiv_pos_as_xyz
'x, y, z'
'-x, -y, -z'

loop_
_atom_site_label
_atom_site_type_symbol
_atom_site_fract_x
_atom_site_fract_y
_atom_site_fract_z
_atom_site_U_iso_or_equiv
_atom_site_adp_type
_atom_site_occupancy
_atom_site_symmetry_multiplicity
_atom_site_calc_flag
_atom_site_refinement_flags
_atom_site_disorder_assembly
_atom_site_disorder_group
Br1 Br -0.12764(7) 0.77796(6) -0.06485(2) 0.0706(3) Uani 1 1 d . G .
Mg1 Mg 0.38804(15) 0.93166(15) 0.25443(5) 0.0359(4) Uani 1 1 d . G .
O1 O 0.3093(3) 0.7698(3) 0.28902(12) 0.0473(9) Uani 1 1 d D . .
O2 O 0.4634(4) 1.0958(3) 0.22006(13) 0.0524(9) Uani 1 1 d . . .
N1 N 0.1873(4) 0.9696(4) 0.21982(12) 0.0356(9) Uani 1 1 d . . .
N2 N 0.3554(4) 1.0459(4) 0.31264(13) 0.0408(10) Uani 1 1 d . . .
N3 N 0.5881(4) 0.8924(4) 0.28891(13) 0.0387(10) Uani 1 1 d . . .
N4 N 0.4218(4) 0.8193(4) 0.19586(13) 0.0395(10) Uani 1 1 d . . .
N5A N -0.2272(8) 0.5746(8) 0.0596(3) 0.088(3) Uiso 0.714(8) 1 d PD A 1
N5B N -0.2143(18) 0.5404(13) 0.0141(7) 0.088 Uiso 0.286(8) 1 d PD A 2
N6 N 0.3164(5) 0.9424(5) -0.02648(16) 0.0643(14) Uani 1 1 d . G .
C1 C 0.1359(5) 0.9397(5) 0.17274(16) 0.0394(12) Uani 1 1 d . G .
C2 C 0.0058(5) 1.0031(5) 0.15880(18) 0.0454(13) Uani 1 1 d . . .
H2 H -0.0514 0.9977 0.1281 0.054 Uiso 1 1 calc R G .
C3 C -0.0196(5) 1.0720(5) 0.19771(16) 0.0403(12) Uani 1 1 d . G .
H3 H -0.0983 1.1232 0.1994 0.048 Uiso 1 1 calc R . .
C4 C 0.0957(5) 1.0529(4) 0.23625(16) 0.0361(11) Uani 1 1 d . G .
C5 C 0.1139(5) 1.1144(5) 0.28192(16) 0.0390(12) Uani 1 1 d . . .
C6 C 0.2364(5) 1.1110(5) 0.31750(17) 0.0484(13) Uani 1 1 d . B .
C7 C 0.2527(7) 1.1718(7) 0.3638(2) 0.079(2) Uani 1 1 d . . .
H7 H 0.1854 1.2217 0.3764 0.095 Uiso 0.9255(16) 1 calc PR B 1
Br7 Br 0.1399(10) 1.2703(9) 0.3983(4) 0.079 Uiso 0.0745(16) 1 d P B 2
C8 C 0.3853(7) 1.1443(8) 0.3871(2) 0.090(3) Uani 1 1 d . B .
H8 H 0.4276 1.1738 0.4184 0.108 Uiso 0.9733(17) 1 calc PR C 1
Br8 Br 0.492(3) 1.284(3) 0.4329(11) 0.090 Uiso 0.0267(17) 1 d P B 2
C9 C 0.4465(5) 1.0631(6) 0.35511(18) 0.0545(15) Uani 1 1 d . B .
C10 C 0.5772(5) 1.0040(6) 0.36668(18) 0.0572(16) Uani 1 1 d . . .
C11 C 0.6404(5) 0.9222(5) 0.33620(17) 0.0464(13) Uani 1 1 d . F .
C12 C 0.7682(5) 0.8569(5) 0.35021(19) 0.0520(14) Uani 1 1 d . . .
H12 H 0.8249 0.8621 0.3810 0.062 Uiso 1 1 calc R F .
C13 C 0.7935(5) 0.7870(5) 0.31200(17) 0.0458(13) Uani 1 1 d . F .
H13 H 0.8707 0.7335 0.3107 0.055 Uiso 1 1 calc R . .
C14 C 0.6795(5) 0.8093(5) 0.27303(16) 0.0381(11) Uani 1 1 d . F .
C15 C 0.6627(5) 0.7488(5) 0.22679(17) 0.0397(12) Uani 1 1 d . . .
C16 C 0.5418(5) 0.7562(5) 0.19107(17) 0.0425(12) Uani 1 1 d . D .
C17 C 0.5278(6) 0.6994(6) 0.14356(18) 0.0587(16) Uani 1 1 d . . .
H17 H 0.5965 0.6514 0.1309 0.070 Uiso 0.9745(14) 1 calc PR D 1
Br17 Br 0.596(2) 0.556(2) 0.1110(8) 0.059 Uiso 0.0255(14) 1 d P D 2
C18 C 0.3996(6) 0.7264(6) 0.12019(19) 0.0571(16) Uani 1 1 d . D .
H18 H 0.3602 0.6994 0.0884 0.069 Uiso 0.9401(13) 1 calc PR E 1
Br18 Br 0.2932(10) 0.5877(9) 0.0755(3) 0.057 Uiso 0.0599(13) 1 d P . 2
C19 C 0.3332(5) 0.8045(5) 0.15271(16) 0.0438(12) Uani 1 1 d . D .
C20 C 0.2003(5) 0.8609(5) 0.14148(16) 0.0414(12) Uani 1 1 d . . .
C21 C 0.1233(5) 0.8357(5) 0.09109(17) 0.0425(12) Uani 1 1 d . G .
C22 C -0.0024(6) 0.7681(5) 0.08229(19) 0.0516(14) Uani 1 1 d . . .
H22 H -0.0393 0.7369 0.1085 0.062 Uiso 1 1 calc R G .
C23 C -0.0770(6) 0.7443(5) 0.03591(19) 0.0554(15) Uani 1 1 d . A .
C24 C -0.0207(6) 0.7952(6) -0.00089(18) 0.0551(15) Uani 1 1 d . . .
C25 C 0.1060(6) 0.8606(5) 0.00526(17) 0.0488(14) Uani 1 1 d . G .
C26 C 0.1759(6) 0.8818(5) 0.05238(17) 0.0465(13) Uani 1 1 d . . .
H26 H 0.2615 0.9290 0.0581 0.056 Uiso 1 1 calc R G .
C27 C -0.2101(7) 0.6681(7) 0.0268(2) 0.087(2) Uani 1 1 d D . .
H27A H -0.2893 0.7260 0.0261 0.104 Uiso 0.714(8) 1 calc PR A 1
H27B H -0.2183 0.6266 -0.0056 0.104 Uiso 0.714(8) 1 calc PR A 1
H27C H -0.2532 0.6781 0.0560 0.104 Uiso 0.286(8) 1 calc PR A 2
H27D H -0.2736 0.7082 0.0011 0.104 Uiso 0.286(8) 1 calc PR A 2
C28A C -0.3706(10) 0.5232(10) 0.0511(4) 0.104(4) Uiso 0.714(8) 1 d PD A 1
H28A H -0.3793 0.4598 0.0742 0.156 Uiso 0.714(8) 1 calc PR A 1
H28B H -0.3922 0.4850 0.0185 0.156 Uiso 0.714(8) 1 calc PR A 1
H28C H -0.4365 0.5903 0.0548 0.156 Uiso 0.714(8) 1 calc PR A 1
C28B C -0.355(2) 0.4931(18) -0.0029(10) 0.104 Uiso 0.286(8) 1 d PD . 2
H28D H -0.3532 0.4021 -0.0080 0.156 Uiso 0.286(8) 1 calc PR A 2
H28E H -0.3918 0.5304 -0.0331 0.156 Uiso 0.286(8) 1 calc PR A 2
H28F H -0.4147 0.5146 0.0209 0.156 Uiso 0.286(8) 1 calc PR A 2
C29A C -0.1256(11) 0.4823(9) 0.0672(4) 0.087(4) Uiso 0.714(8) 1 d PD A 1
H29A H -0.1502 0.4256 0.0908 0.130 Uiso 0.714(8) 1 calc PR A 1
H29B H -0.0336 0.5218 0.0793 0.130 Uiso 0.714(8) 1 calc PR A 1
H29C H -0.1220 0.4350 0.0370 0.130 Uiso 0.714(8) 1 calc PR A 1
C29B C -0.135(3) 0.4685(17) 0.0501(10) 0.087 Uiso 0.286(8) 1 d PD A 2
H29D H -0.1461 0.3795 0.0402 0.130 Uiso 0.286(8) 1 calc PR A 2
H29E H -0.1693 0.4835 0.0805 0.130 Uiso 0.286(8) 1 calc PR A 2
H29F H -0.0355 0.4933 0.0541 0.130 Uiso 0.286(8) 1 calc PR A 2
C30 C 0.1650(6) 0.9122(6) -0.03593(19) 0.0626(17) Uani 1 1 d . . .
H30A H 0.1461 0.8505 -0.0635 0.075 Uiso 1 1 calc R G .
H30B H 0.1140 0.9889 -0.0454 0.075 Uiso 1 1 calc R . .
C31 C 0.3527(7) 1.0155(7) -0.0654(2) 0.0731(18) Uani 1 1 d . . .
H31A H 0.3252 0.9680 -0.0961 0.110 Uiso 1 1 calc R G .
H31B H 0.4542 1.0327 -0.0600 0.110 Uiso 1 1 calc R . .
H31C H 0.3028 1.0946 -0.0662 0.110 Uiso 1 1 calc R . .
C32 C 0.3966(7) 0.8285(7) -0.0244(2) 0.0758(19) Uani 1 1 d . . .
H32A H 0.3671 0.7764 -0.0539 0.114 Uiso 1 1 calc R G .
H32B H 0.3799 0.7825 0.0032 0.114 Uiso 1 1 calc R . .
H32C H 0.4969 0.8497 -0.0213 0.114 Uiso 1 1 calc R . .
C33 C -0.0044(5) 1.1936(5) 0.29311(16) 0.0406(12) Uani 1 1 d . G .
C34 C -0.1351(6) 1.1414(5) 0.2927(2) 0.0551(15) Uani 1 1 d . . .
H34 H -0.1496 1.0541 0.2858 0.066 Uiso 1 1 calc R G .
C35 C -0.2469(6) 1.2139(6) 0.3023(2) 0.0641(17) Uani 1 1 d . G .
H35 H -0.3369 1.1753 0.3005 0.077 Uiso 1 1 calc R . .
C36 C -0.2306(6) 1.3379(6) 0.3139(2) 0.0587(16) Uani 1 1 d . . .
C37 C -0.1005(7) 1.3912(6) 0.3142(2) 0.0715(19) Uani 1 1 d . G .
H37 H -0.0866 1.4784 0.3215 0.086 Uiso 1 1 calc R . .
C38 C 0.0116(6) 1.3203(6) 0.3040(2) 0.0655(17) Uani 1 1 d . . .
H38 H 0.1006 1.3598 0.3047 0.079 Uiso 1 1 calc R G .
C39 C -0.3539(7) 1.4189(7) 0.3245(3) 0.086(2) Uani 1 1 d . G .
H39A H -0.3563 1.4949 0.3065 0.130 Uiso 1 1 calc R . .
H39B H -0.3414 1.4418 0.3588 0.130 Uiso 1 1 calc R . .
H39C H -0.4425 1.3716 0.3149 0.130 Uiso 1 1 calc R . .
C40A C 0.6698(10) 1.0509(10) 0.4138(4) 0.038(3) Uiso 0.537(6) 1 d P F 1
C40B C 0.6451(12) 1.0048(13) 0.4188(4) 0.038 Uiso 0.463(6) 1 d P F 2
C41A C 0.6196(14) 1.0204(13) 0.4542(5) 0.075(4) Uiso 0.537(6) 1 d P F 1
H41A H 0.5323 0.9767 0.4518 0.090 Uiso 0.537(6) 1 calc PR F 1
C41B C 0.6503(15) 0.9204(16) 0.4515(5) 0.075 Uiso 0.463(6) 1 d P F 2
H41B H 0.6007 0.8430 0.4435 0.090 Uiso 0.463(6) 1 calc PR F 2
C42A C 0.6986(17) 1.0545(14) 0.4994(6) 0.089(4) Uiso 0.537(6) 1 d P F 1
H42A H 0.6572 1.0430 0.5270 0.107 Uiso 0.537(6) 1 calc PR F 1
C42B C 0.7290(17) 0.9425(17) 0.4989(6) 0.089 Uiso 0.463(6) 1 d P F 2
H42B H 0.7259 0.8796 0.5212 0.107 Uiso 0.463(6) 1 calc PR F 2
C43A C 0.8249(13) 1.1007(14) 0.5049(5) 0.063(3) Uiso 0.537(6) 1 d P F 1
C43B C 0.7997(17) 1.0372(16) 0.5125(5) 0.063 Uiso 0.463(6) 1 d P F 2
C44A C 0.8741(15) 1.1351(12) 0.4655(5) 0.074(4) Uiso 0.537(6) 1 d P F 1
H44A H 0.9626 1.1771 0.4684 0.088 Uiso 0.537(6) 1 calc PR F 1
C44B C 0.7928(17) 1.1430(16) 0.4835(6) 0.074 Uiso 0.463(6) 1 d P F 2
H44B H 0.8364 1.2213 0.4947 0.088 Uiso 0.463(6) 1 calc PR F 2
C45A C 0.7927(12) 1.1081(10) 0.4198(4) 0.053(3) Uiso 0.537(6) 1 d P F 1
H45A H 0.8287 1.1324 0.3923 0.064 Uiso 0.537(6) 1 calc PR F 1
C45B C 0.7122(13) 1.1205(13) 0.4347(5) 0.053 Uiso 0.463(6) 1 d P F 2
H45B H 0.7054 1.1864 0.4133 0.064 Uiso 0.463(6) 1 calc PR F 2
C46A C 0.9102(15) 1.1331(15) 0.5553(5) 0.088(4) Uiso 0.537(6) 1 d P F 1
H46A H 0.8635 1.1995 0.5713 0.132 Uiso 0.537(6) 1 calc PR F 1
H46B H 1.0051 1.1616 0.5523 0.132 Uiso 0.537(6) 1 calc PR F 1
H46C H 0.9161 1.0587 0.5742 0.132 Uiso 0.537(6) 1 calc PR F 1
C46B C 0.8916(19) 1.0452(18) 0.5653(6) 0.088 Uiso 0.463(6) 1 d P F 2
H46D H 0.8799 0.9672 0.5809 0.132 Uiso 0.463(6) 1 calc PR F 2
H46E H 0.8601 1.1152 0.5841 0.132 Uiso 0.463(6) 1 calc PR F 2
H46F H 0.9909 1.0581 0.5630 0.132 Uiso 0.463(6) 1 calc PR F 2
C47 C 0.7808(5) 0.6699(5) 0.21573(16) 0.0393(12) Uani 1 1 d . G .
C48 C 0.7635(5) 0.5448(5) 0.2044(2) 0.0545(14) Uani 1 1 d . . .
H48 H 0.6738 0.5064 0.2034 0.065 Uiso 1 1 calc R G .
C49 C 0.8741(6) 0.4725(5) 0.1943(2) 0.0635(16) Uani 1 1 d . G .
H49 H 0.8583 0.3857 0.1865 0.076 Uiso 1 1 calc R . .
C50 C 1.0069(6) 0.5239(6) 0.19528(19) 0.0526(15) Uani 1 1 d . . .
C51 C 1.0251(5) 0.6498(6) 0.20670(19) 0.0516(14) Uani 1 1 d . G .
H51 H 1.1152 0.6877 0.2079 0.062 Uiso 1 1 calc R . .
C52 C 0.9134(5) 0.7232(5) 0.21652(18) 0.0467(13) Uani 1 1 d . . .
H52 H 0.9283 0.8103 0.2238 0.056 Uiso 1 1 calc R G .
C53 C 1.1271(7) 0.4432(7) 0.1841(2) 0.078(2) Uani 1 1 d . G .
H53A H 1.1904 0.4277 0.2139 0.118 Uiso 1 1 calc R . .
H53B H 1.1790 0.4865 0.1626 0.118 Uiso 1 1 calc R . .
H53C H 1.0892 0.3634 0.1686 0.118 Uiso 1 1 calc R . .
C54A C 0.2075(9) 0.7756(8) 0.3209(3) 0.054(3) Uiso 0.698(12) 1 d PD G 1
H54A H 0.1189 0.8112 0.3049 0.064 Uiso 0.698(12) 1 calc PR G 1
H54B H 0.2439 0.8286 0.3500 0.064 Uiso 0.698(12) 1 calc PR G 1
C54B C 0.236(3) 0.797(2) 0.3293(7) 0.054 Uiso 0.302(12) 1 d PD G 2
H54C H 0.1371 0.8162 0.3176 0.064 Uiso 0.302(12) 1 calc PR G 2
H54D H 0.2814 0.8692 0.3492 0.064 Uiso 0.302(12) 1 calc PR G 2
C55A C 0.1835(10) 0.6470(8) 0.3334(4) 0.064(3) Uiso 0.698(12) 1 d PD G 1
H55A H 0.0958 0.6115 0.3140 0.077 Uiso 0.698(12) 1 calc PR G 1
H55B H 0.1756 0.6444 0.3677 0.077 Uiso 0.698(12) 1 calc PR G 1
C55B C 0.244(2) 0.6842(18) 0.3579(8) 0.064 Uiso 0.302(12) 1 d PD G 2
H55C H 0.1534 0.6374 0.3520 0.077 Uiso 0.302(12) 1 calc PR G 2
H55D H 0.2685 0.7077 0.3925 0.077 Uiso 0.302(12) 1 calc PR G 2
C56A C 0.3066(11) 0.5756(10) 0.3230(4) 0.078(3) Uiso 0.698(12) 1 d PD G 1
H56A H 0.3626 0.5483 0.3530 0.094 Uiso 0.698(12) 1 calc PR G 1
H56B H 0.2755 0.5007 0.3019 0.094 Uiso 0.698(12) 1 calc PR G 1
C56B C 0.356(3) 0.608(2) 0.3415(8) 0.078 Uiso 0.302(12) 1 d PD G 2
H56C H 0.3343 0.5183 0.3429 0.094 Uiso 0.302(12) 1 calc PR G 2
H56D H 0.4475 0.6279 0.3623 0.094 Uiso 0.302(12) 1 calc PR G 2
C57A C 0.3914(9) 0.6604(8) 0.2990(4) 0.056(3) Uiso 0.698(12) 1 d PD G 1
H57A H 0.4814 0.6831 0.3201 0.067 Uiso 0.698(12) 1 calc PR G 1
H57B H 0.4122 0.6197 0.2690 0.067 Uiso 0.698(12) 1 calc PR G 1
C57B C 0.363(3) 0.6405(16) 0.2904(8) 0.056 Uiso 0.302(12) 1 d PD G 2
H57C H 0.4604 0.6378 0.2838 0.067 Uiso 0.302(12) 1 calc PR G 2
H57D H 0.3024 0.5831 0.2671 0.067 Uiso 0.302(12) 1 calc PR G 2
C58 C 0.3861(7) 1.2072(6) 0.2108(3) 0.079(2) Uani 1 1 d . G .
H58A H 0.3840 1.2562 0.2412 0.095 Uiso 1 1 calc R . .
H58B H 0.2882 1.1857 0.1958 0.095 Uiso 1 1 calc R . .
C59 C 0.4541(7) 1.2804(8) 0.1789(3) 0.094(2) Uani 1 1 d . . .
H59A H 0.4731 1.3671 0.1923 0.113 Uiso 1 1 calc R G .
H59B H 0.3941 1.2826 0.1471 0.113 Uiso 1 1 calc R . .
C60 C 0.5870(9) 1.2165(7) 0.1750(3) 0.106(3) Uani 1 1 d . G .
H60A H 0.6661 1.2557 0.1979 0.127 Uiso 1 1 calc R . .
H60B H 0.6089 1.2197 0.1422 0.127 Uiso 1 1 calc R . .
C61 C 0.5614(7) 1.0853(6) 0.1869(2) 0.0708(18) Uani 1 1 d . G .
H61A H 0.5206 1.0339 0.1578 0.085 Uiso 1 1 calc R . .
H61B H 0.6497 1.0472 0.2018 0.085 Uiso 1 1 calc R . .

loop_
_atom_site_aniso_label
_atom_site_aniso_U_11
_atom_site_aniso_U_22
_atom_site_aniso_U_33
_atom_site_aniso_U_23
_atom_site_aniso_U_13
_atom_site_aniso_U_12
Br1 0.0780(5) 0.0825(5) 0.0421(3) -0.0045(3) -0.0159(3) 0.0209(4)
Mg1 0.0303(8) 0.0476(10) 0.0289(8) 0.0008(7) 0.0014(6) 0.0148(7)
O1 0.043(2) 0.055(2) 0.048(2) 0.0125(17) 0.0129(16) 0.0194(17)
O2 0.047(2) 0.054(2) 0.061(2) 0.0120(18) 0.0187(17) 0.0159(18)
N1 0.032(2) 0.046(2) 0.029(2) 0.0018(17) 0.0066(16) 0.0153(18)
N2 0.032(2) 0.056(3) 0.034(2) -0.0015(19) 0.0033(17) 0.014(2)
N3 0.031(2) 0.049(3) 0.035(2) -0.0021(18) 0.0023(16) 0.0119(19)
N4 0.032(2) 0.056(3) 0.030(2) 0.0027(18) 0.0016(16) 0.0179(19)
N6 0.061(3) 0.085(4) 0.048(3) 0.006(3) 0.009(2) 0.024(3)
C1 0.034(3) 0.049(3) 0.035(3) 0.005(2) 0.003(2) 0.016(2)
C2 0.040(3) 0.056(3) 0.038(3) 0.005(2) 0.000(2) 0.013(3)
C3 0.035(3) 0.048(3) 0.037(3) 0.005(2) 0.002(2) 0.016(2)
C4 0.031(3) 0.041(3) 0.037(3) 0.005(2) 0.006(2) 0.007(2)
C5 0.034(3) 0.045(3) 0.037(3) 0.004(2) 0.005(2) 0.011(2)
C6 0.043(3) 0.069(4) 0.033(3) -0.002(2) 0.004(2) 0.017(3)
C7 0.062(4) 0.122(6) 0.048(3) -0.028(4) -0.003(3) 0.044(4)
C8 0.063(4) 0.145(7) 0.050(4) -0.045(4) -0.014(3) 0.049(4)
C9 0.042(3) 0.079(4) 0.038(3) -0.013(3) -0.002(2) 0.020(3)
C10 0.040(3) 0.089(5) 0.038(3) -0.008(3) -0.005(2) 0.024(3)
C11 0.038(3) 0.065(4) 0.033(3) -0.001(2) -0.003(2) 0.016(3)
C12 0.037(3) 0.072(4) 0.045(3) 0.003(3) -0.002(2) 0.014(3)
C13 0.036(3) 0.061(4) 0.039(3) 0.004(3) 0.002(2) 0.014(2)
C14 0.033(3) 0.044(3) 0.036(3) 0.005(2) 0.000(2) 0.010(2)
C15 0.033(3) 0.047(3) 0.041(3) 0.008(2) 0.007(2) 0.010(2)
C16 0.036(3) 0.057(3) 0.036(3) 0.007(2) 0.007(2) 0.015(2)
C17 0.053(3) 0.082(4) 0.041(3) -0.002(3) 0.005(3) 0.035(3)
C18 0.050(3) 0.080(4) 0.038(3) -0.009(3) 0.001(2) 0.031(3)
C19 0.043(3) 0.057(3) 0.030(2) 0.002(2) 0.002(2) 0.013(3)
C20 0.038(3) 0.054(3) 0.031(2) 0.001(2) 0.000(2) 0.017(2)
C21 0.038(3) 0.049(3) 0.040(3) -0.002(2) 0.002(2) 0.019(2)
C22 0.049(3) 0.062(4) 0.043(3) 0.006(3) 0.003(2) 0.017(3)
C23 0.061(4) 0.056(4) 0.044(3) 0.001(3) -0.009(3) 0.017(3)
C24 0.058(4) 0.068(4) 0.034(3) -0.003(3) -0.009(2) 0.031(3)
C25 0.055(3) 0.056(4) 0.034(3) -0.004(2) 0.001(2) 0.027(3)
C26 0.049(3) 0.050(3) 0.039(3) 0.004(2) 0.001(2) 0.020(3)
C27 0.065(4) 0.117(6) 0.069(4) 0.026(4) -0.021(3) -0.009(4)
C30 0.069(4) 0.079(4) 0.038(3) 0.003(3) 0.004(3) 0.030(3)
C31 0.076(4) 0.090(5) 0.056(4) 0.014(3) 0.017(3) 0.020(4)
C32 0.067(4) 0.101(5) 0.061(4) 0.011(4) 0.010(3) 0.042(4)
C33 0.038(3) 0.053(4) 0.031(2) 0.006(2) 0.005(2) 0.009(2)
C34 0.048(3) 0.045(3) 0.079(4) 0.005(3) 0.030(3) 0.014(3)
C35 0.047(3) 0.057(4) 0.094(5) 0.008(3) 0.027(3) 0.015(3)
C36 0.055(4) 0.060(4) 0.062(4) -0.001(3) 0.012(3) 0.027(3)
C37 0.071(4) 0.042(4) 0.102(5) -0.019(3) 0.020(4) 0.020(3)
C38 0.054(4) 0.057(4) 0.087(5) -0.010(3) 0.018(3) 0.006(3)
C39 0.082(5) 0.080(5) 0.103(6) -0.002(4) 0.027(4) 0.046(4)
C47 0.039(3) 0.046(3) 0.034(2) 0.002(2) 0.004(2) 0.014(2)
C48 0.033(3) 0.054(4) 0.074(4) -0.003(3) 0.004(3) 0.010(3)
C49 0.063(4) 0.038(3) 0.085(4) -0.009(3) 0.003(3) 0.012(3)
C50 0.044(3) 0.065(4) 0.049(3) 0.001(3) 0.004(2) 0.028(3)
C51 0.038(3) 0.060(4) 0.056(3) 0.004(3) 0.006(2) 0.016(3)
C52 0.044(3) 0.043(3) 0.057(3) 0.009(3) 0.016(2) 0.014(3)
C53 0.065(4) 0.088(5) 0.079(4) -0.012(4) 0.005(3) 0.047(4)
C58 0.067(4) 0.060(4) 0.122(6) 0.019(4) 0.042(4) 0.025(4)
C59 0.064(4) 0.090(6) 0.135(7) 0.045(5) 0.028(5) 0.012(4)
C60 0.128(7) 0.071(5) 0.140(8) 0.018(5) 0.083(6) 0.014(5)
C61 0.066(4) 0.074(5) 0.083(5) 0.009(4) 0.042(4) 0.005(3)

loop_
_atom_type_symbol
_atom_type_description
_atom_type_scat_dispersion_real
_atom_type_scat_dispersion_imag
_atom_type_scat_source
C C 0.0033 0.0016 'International Tables Vol C Tables 4.2.6.8 and 6.1.1.4'
H H 0.0000 0.0000 'International Tables Vol C Tables 4.2.6.8 and 6.1.1.4'
Br Br -0.2901 2.4595 'International Tables Vol C Tables 4.2.6.8 and 6.1.1.4'
Mg Mg 0.0486 0.0363 'International Tables Vol C Tables 4.2.6.8 and 6.1.1.4'
N N 0.0061 0.0033 'International Tables Vol C Tables 4.2.6.8 and 6.1.1.4'
O O 0.0106 0.0060 'International Tables Vol C Tables 4.2.6.8 and 6.1.1.4'

loop_
_geom_angle_atom_site_label_1
_geom_angle_atom_site_label_2
_geom_angle_atom_site_label_3
_geom_angle
_geom_angle_site_symmetry_1
_geom_angle_site_symmetry_3
N3 Mg1 N2 90.56(15) . .
N3 Mg1 N4 89.42(15) . .
N2 Mg1 N4 179.31(18) . .
N3 Mg1 N1 179.58(18) . .
N2 Mg1 N1 89.68(15) . .
N4 Mg1 N1 90.34(15) . .
N3 Mg1 O1 87.81(15) . .
N2 Mg1 O1 88.96(15) . .
N4 Mg1 O1 91.73(15) . .
N1 Mg1 O1 91.85(15) . .
N3 Mg1 O2 93.01(16) . .
N2 Mg1 O2 90.30(16) . .
N4 Mg1 O2 89.01(15) . .
N1 Mg1 O2 87.33(15) . .
O1 Mg1 O2 178.90(14) . .
C57A O1 C54A 107.8(6) . .
C57A O1 C54B 107.7(9) . .
C54A O1 C57B 105.9(9) . .
C54B O1 C57B 110.2(11) . .
C57A O1 Mg1 122.3(4) . .
C54A O1 Mg1 125.4(4) . .
C54B O1 Mg1 117.4(9) . .
C57B O1 Mg1 128.2(9) . .
C58 O2 C61 107.8(4) . .
C58 O2 Mg1 124.8(3) . .
C61 O2 Mg1 122.6(3) . .
C1 N1 C4 107.2(4) . .
C1 N1 Mg1 125.3(3) . .
C4 N1 Mg1 125.9(3) . .
C9 N2 C6 107.1(4) . .
C9 N2 Mg1 125.6(3) . .
C6 N2 Mg1 127.1(3) . .
C14 N3 C11 106.4(4) . .
C14 N3 Mg1 126.6(3) . .
C11 N3 Mg1 125.4(3) . .
C16 N4 C19 107.0(4) . .
C16 N4 Mg1 126.7(3) . .
C19 N4 Mg1 126.1(3) . .
C29A N5A C27 118.5(8) . .
C29A N5A C28A 112.8(8) . .
C27 N5A C28A 111.3(7) . .
C27 N5B C29B 112.9(13) . .
C27 N5B C28B 112.6(12) . .
C29B N5B C28B 114.4(13) . .
C32 N6 C30 110.2(5) . .
C32 N6 C31 108.7(5) . .
C30 N6 C31 109.2(5) . .
N1 C1 C20 126.0(4) . .
N1 C1 C2 109.6(4) . .
C20 C1 C2 124.4(4) . .
C3 C2 C1 107.2(4) . .
C3 C2 H2 126.4 . .
C1 C2 H2 126.4 . .
C2 C3 C4 107.3(4) . .
C2 C3 H3 126.3 . .
C4 C3 H3 126.3 . .
N1 C4 C5 126.1(4) . .
N1 C4 C3 108.7(4) . .
C5 C4 C3 125.2(4) . .
C4 C5 C6 125.6(4) . .
C4 C5 C33 116.8(4) . .
C6 C5 C33 117.6(4) . .
N2 C6 C7 109.7(4) . .
N2 C6 C5 125.1(4) . .
C7 C6 C5 125.2(5) . .
C8 C7 C6 106.9(5) . .
C8 C7 Br7 117.2(5) . .
C6 C7 Br7 135.9(5) . .
C8 C7 H7 126.6 . .
C6 C7 H7 126.6 . .
C7 C8 C9 106.8(5) . .
C7 C8 Br8 116.8(10) . .
C9 C8 Br8 125.6(10) . .
C7 C8 H8 126.6 . .
C9 C8 H8 126.6 . .
N2 C9 C10 125.5(5) . .
N2 C9 C8 109.4(4) . .
C10 C9 C8 125.0(5) . .
C11 C10 C9 126.6(5) . .
C11 C10 C40B 114.0(6) . .
C9 C10 C40B 118.2(6) . .
C11 C10 C40A 116.6(5) . .
C9 C10 C40A 116.0(6) . .
N3 C11 C10 125.2(4) . .
N3 C11 C12 109.7(4) . .
C10 C11 C12 125.0(4) . .
C13 C12 C11 107.9(5) . .
C13 C12 H12 126.1 . .
C11 C12 H12 126.1 . .
C12 C13 C14 106.5(4) . .
C12 C13 H13 126.7 . .
C14 C13 H13 126.7 . .
N3 C14 C15 125.7(4) . .
N3 C14 C13 109.5(4) . .
C15 C14 C13 124.7(4) . .
C14 C15 C16 124.9(4) . .
C14 C15 C47 116.8(4) . .
C16 C15 C47 118.3(4) . .
N4 C16 C15 126.0(4) . .
N4 C16 C17 109.3(4) . .
C15 C16 C17 124.6(4) . .
C18 C17 C16 107.6(4) . .
C18 C17 Br17 108.6(8) . .
C16 C17 Br17 138.9(8) . .
C18 C17 H17 126.2 . .
C16 C17 H17 126.2 . .
C17 C18 C19 107.1(5) . .
C17 C18 Br18 117.1(5) . .
C19 C18 Br18 122.8(5) . .
C17 C18 H18 126.5 . .
C19 C18 H18 126.5 . .
C18 Br18 C28B 126.1(6) . 2_565
N4 C19 C20 125.2(4) . .
N4 C19 C18 109.0(4) . .
C20 C19 C18 125.8(4) . .
C1 C20 C19 126.1(4) . .
C1 C20 C21 117.7(4) . .
C19 C20 C21 116.1(4) . .
C22 C21 C26 118.5(5) . .
C22 C21 C20 120.8(5) . .
C26 C21 C20 120.7(5) . .
C21 C22 C23 122.1(5) . .
C21 C22 H22 118.9 . .
C23 C22 H22 118.9 . .
C24 C23 C22 116.5(5) . .
C24 C23 C27 121.9(5) . .
C22 C23 C27 121.6(5) . .
C25 C24 C23 124.3(5) . .
C25 C24 Br1 117.5(4) . .
C23 C24 Br1 118.2(4) . .
C24 C25 C26 116.7(5) . .
C24 C25 C30 122.6(5) . .
C26 C25 C30 120.7(5) . .
C21 C26 C25 121.8(5) . .
C21 C26 H26 119.1 . .
C25 C26 H26 119.1 . .
N5B C27 N5A 57.1(9) . .
N5B C27 C23 122.8(9) . .
N5A C27 C23 117.6(5) . .
N5B C27 H27A 128.5 . .
N5A C27 H27A 107.9 . .
C23 C27 H27A 107.9 . .
N5B C27 H27B 51.6 . .
N5A C27 H27B 107.9 . .
C23 C27 H27B 107.9 . .
H27A C27 H27B 107.2 . .
N5B C27 H27C 106.6 . .
N5A C27 H27C 52.9 . .
C23 C27 H27C 106.6 . .
H27A C27 H27C 62.6 . .
H27B C27 H27C 145.4 . .
N5B C27 H27D 106.6 . .
N5A C27 H27D 134.7 . .
C23 C27 H27D 106.6 . .
H27A C27 H27D 45.4 . .
H27B C27 H27D 64.4 . .
H27C C27 H27D 106.6 . .
N5A C28A H28A 109.5 . .
N5A C28A H28B 109.5 . .
H28A C28A H28B 109.5 . .
N5A C28A H28C 109.5 . .
H28A C28A H28C 109.5 . .
H28B C28A H28C 109.5 . .
N5B C28B Br18 92.2(15) . 2_565
N5B C28B H28D 109.5 . .
Br18 C28B H28D 62.4 2_565 .
N5B C28B H28E 109.5 . .
Br18 C28B H28E 59.7 2_565 .
H28D C28B H28E 109.5 . .
N5B C28B H28F 109.5 . .
Br18 C28B H28F 158.3 2_565 .
H28D C28B H28F 109.5 . .
H28E C28B H28F 109.5 . .
N5A C29A H29A 109.5 . .
N5A C29A H29B 109.5 . .
H29A C29A H29B 109.5 . .
N5A C29A H29C 109.5 . .
H29A C29A H29C 109.5 . .
H29B C29A H29C 109.5 . .
N5B C29B H29D 109.5 . .
N5B C29B H29E 109.5 . .
H29D C29B H29E 109.5 . .
N5B C29B H29F 109.5 . .
H29D C29B H29F 109.5 . .
H29E C29B H29F 109.5 . .
N6 C30 C25 115.5(4) . .
N6 C30 H30A 108.4 . .
C25 C30 H30A 108.4 . .
N6 C30 H30B 108.4 . .
C25 C30 H30B 108.4 . .
H30A C30 H30B 107.5 . .
N6 C31 H31A 109.5 . .
N6 C31 H31B 109.5 . .
H31A C31 H31B 109.5 . .
N6 C31 H31C 109.5 . .
H31A C31 H31C 109.5 . .
H31B C31 H31C 109.5 . .
N6 C32 H32A 109.5 . .
N6 C32 H32B 109.5 . .
H32A C32 H32B 109.5 . .
N6 C32 H32C 109.5 . .
H32A C32 H32C 109.5 . .
H32B C32 H32C 109.5 . .
C34 C33 C38 117.1(5) . .
C34 C33 C5 120.5(5) . .
C38 C33 C5 122.5(5) . .
C33 C34 C35 121.3(5) . .
C33 C34 H34 119.4 . .
C35 C34 H34 119.4 . .
C36 C35 C34 121.7(6) . .
C36 C35 H35 119.1 . .
C34 C35 H35 119.1 . .
C35 C36 C37 117.5(5) . .
C35 C36 C39 122.0(6) . .
C37 C36 C39 120.4(6) . .
C36 C37 C38 121.4(6) . .
C36 C37 H37 119.3 . .
C38 C37 H37 119.3 . .
C33 C38 C37 121.1(6) . .
C33 C38 H38 119.5 . .
C37 C38 H38 119.5 . .
C36 C39 H39A 109.5 . .
C36 C39 H39B 109.5 . .
H39A C39 H39B 109.5 . .
C36 C39 H39C 109.5 . .
H39A C39 H39C 109.5 . .
H39B C39 H39C 109.5 . .
C45A C40A C41A 117.0(11) . .
C45A C40A C10 128.3(9) . .
C41A C40A C10 114.5(9) . .
C41B C40B C45B 115.6(12) . .
C41B C40B C10 132.6(12) . .
C45B C40B C10 111.8(11) . .
C40A C41A C42A 119.4(12) . .
C40A C41A H41A 120.3 . .
C42A C41A H41A 120.3 . .
C40B C41B C42B 121.7(15) . .
C40B C41B H41B 119.1 . .
C42B C41B H41B 119.1 . .
C43A C42A C41A 123.0(14) . .
C43A C42A H42A 118.5 . .
C41A C42A H42A 118.5 . .
C43B C42B C41B 124.3(17) . .
C43B C42B H42B 117.8 . .
C41B C42B H42B 117.8 . .
C42A C43A C44A 117.8(14) . .
C42A C43A C46A 121.4(13) . .
C44A C43A C46A 120.3(12) . .
C42B C43B C44B 120.8(16) . .
C42B C43B C46B 119.0(16) . .
C44B C43B C46B 120.0(15) . .
C43A C44A C45A 119.5(12) . .
C43A C44A H44A 120.3 . .
C45A C44A H44A 120.3 . .
C43B C44B C45B 114.5(13) . .
C43B C44B H44B 122.8 . .
C45B C44B H44B 122.8 . .
C40A C45A C44A 122.7(11) . .
C40A C45A H45A 118.6 . .
C44A C45A H45A 118.6 . .
C40B C45B C44B 122.3(12) . .
C40B C45B H45B 118.8 . .
C44B C45B H45B 118.8 . .
C43B C46B H46D 109.5 . .
C43B C46B H46E 109.5 . .
H46D C46B H46E 109.5 . .
C43B C46B H46F 109.5 . .
H46D C46B H46F 109.5 . .
H46E C46B H46F 109.5 . .
C48 C47 C52 117.7(5) . .
C48 C47 C15 122.0(5) . .
C52 C47 C15 120.3(5) . .
C47 C48 C49 121.5(5) . .
C47 C48 H48 119.3 . .
C49 C48 H48 119.3 . .
C50 C49 C48 121.6(5) . .
C50 C49 H49 119.2 . .
C48 C49 H49 119.2 . .
C51 C50 C49 117.3(5) . .
C51 C50 C53 121.8(6) . .
C49 C50 C53 120.9(6) . .
C50 C51 C52 121.3(5) . .
C50 C51 H51 119.4 . .
C52 C51 H51 119.4 . .
C47 C52 C51 120.7(5) . .
C47 C52 H52 119.7 . .
C51 C52 H52 119.7 . .
C50 C53 H53A 109.5 . .
C50 C53 H53B 109.5 . .
H53A C53 H53B 109.5 . .
C50 C53 H53C 109.5 . .
H53A C53 H53C 109.5 . .
H53B C53 H53C 109.5 . .
O1 C54A C55A 106.5(7) . .
O1 C54A H54A 110.4 . .
C55A C54A H54A 110.4 . .
O1 C54A H54B 110.4 . .
C55A C54A H54B 110.4 . .
H54A C54A H54B 108.6 . .
O1 C54B C55B 107.6(14) . .
O1 C54B H54C 110.2 . .
C55B C54B H54C 110.2 . .
O1 C54B H54D 110.2 . .
C55B C54B H54D 110.2 . .
H54C C54B H54D 108.5 . .
C54A C55A C56A 106.2(7) . .
C54A C55A H55A 110.5 . .
C56A C55A H55A 110.5 . .
C54A C55A H55B 110.5 . .
C56A C55A H55B 110.5 . .
H55A C55A H55B 108.7 . .
C54B C55B C56B 105.0(16) . .
C54B C55B H55C 110.7 . .
C56B C55B H55C 110.7 . .
C54B C55B H55D 110.7 . .
C56B C55B H55D 110.7 . .
H55C C55B H55D 108.8 . .
C57A C56A C55A 106.7(8) . .
C57A C56A H56A 110.4 . .
C55A C56A H56A 110.4 . .
C57A C56A H56B 110.4 . .
C55A C56A H56B 110.4 . .
H56A C56A H56B 108.6 . .
C55B C56B C57B 107.4(16) . .
C55B C56B H56C 110.2 . .
C57B C56B H56C 110.2 . .
C55B C56B H56D 110.2 . .
C57B C56B H56D 110.2 . .
H56C C56B H56D 108.5 . .
O1 C57A C56A 106.6(7) . .
O1 C57A H57A 110.4 . .
C56A C57A H57A 110.4 . .
O1 C57A H57B 110.4 . .
C56A C57A H57B 110.4 . .
H57A C57A H57B 108.6 . .
O1 C57B C56B 102.2(14) . .
O1 C57B H57C 111.3 . .
C56B C57B H57C 111.3 . .
O1 C57B H57D 111.3 . .
C56B C57B H57D 111.3 . .
H57C C57B H57D 109.2 . .
O2 C58 C59 108.6(5) . .
O2 C58 H58A 110.0 . .
C59 C58 H58A 110.0 . .
O2 C58 H58B 110.0 . .
C59 C58 H58B 110.0 . .
H58A C58 H58B 108.4 . .
C58 C59 C60 105.5(6) . .
C58 C59 H59A 110.6 . .
C60 C59 H59A 110.6 . .
C58 C59 H59B 110.6 . .
C60 C59 H59B 110.6 . .
H59A C59 H59B 108.8 . .
C59 C60 C61 104.7(6) . .
C59 C60 H60A 110.8 . .
C61 C60 H60A 110.8 . .
C59 C60 H60B 110.8 . .
C61 C60 H60B 110.8 . .
H60A C60 H60B 108.9 . .
O2 C61 C60 104.3(5) . .
O2 C61 H61A 110.9 . .
C60 C61 H61A 110.9 . .
O2 C61 H61B 110.9 . .
C60 C61 H61B 110.9 . .
H61A C61 H61B 108.9 . .

loop_
_geom_bond_atom_site_label_1
_geom_bond_atom_site_label_2
_geom_bond_distance
_geom_bond_site_symmetry_2
Br1 C24 1.933(5) .
Mg1 N3 2.074(4) .
Mg1 N2 2.076(4) .
Mg1 N4 2.076(4) .
Mg1 N1 2.077(4) .
Mg1 O1 2.220(4) .
Mg1 O2 2.224(4) .
O1 C57A 1.438(8) .
O1 C54A 1.441(8) .
O1 C54B 1.457(13) .
O1 C57B 1.486(14) .
O2 C58 1.428(7) .
O2 C61 1.443(6) .
N1 C1 1.366(6) .
N1 C4 1.383(6) .
N2 C9 1.372(6) .
N2 C6 1.375(6) .
N3 C14 1.373(6) .
N3 C11 1.373(6) .
N4 C16 1.372(6) .
N4 C19 1.373(6) .
N5A C29A 1.402(9) .
N5A C27 1.427(9) .
N5A C28A 1.461(10) .
N5B C27 1.396(13) .
N5B C29B 1.434(14) .
N5B C28B 1.438(14) .
N6 C32 1.452(8) .
N6 C30 1.471(8) .
N6 C31 1.472(8) .
C1 C20 1.417(7) .
C1 C2 1.443(6) .
C2 C3 1.355(7) .
C2 H2 0.9500 .
C3 C4 1.450(6) .
C3 H3 0.9500 .
C4 C5 1.408(6) .
C5 C6 1.424(6) .
C5 C33 1.498(6) .
C6 C7 1.422(7) .
C7 C8 1.382(8) .
C7 Br7 1.880(11) .
C7 H7 0.9500 .
C8 C9 1.430(8) .
C8 Br8 2.08(3) .
C8 H8 0.9500 .
C9 C10 1.417(7) .
C10 C11 1.415(7) .
C10 C40B 1.515(13) .
C10 C40A 1.538(11) .
C11 C12 1.435(7) .
C12 C13 1.345(7) .
C12 H12 0.9500 .
C13 C14 1.457(6) .
C13 H13 0.9500 .
C14 C15 1.418(7) .
C15 C16 1.419(6) .
C15 C47 1.494(6) .
C16 C17 1.436(7) .
C17 C18 1.346(7) .
C17 Br17 1.93(2) .
C17 H17 0.9500 .
C18 C19 1.448(7) .
C18 Br18 2.053(11) .
C18 H18 0.9500 .
Br18 C28B 2.36(3) 2_565
C19 C20 1.420(7) .
C20 C21 1.508(6) .
C21 C22 1.385(7) .
C21 C26 1.392(7) .
C22 C23 1.401(7) .
C22 H22 0.9500 .
C23 C24 1.385(8) .
C23 C27 1.492(8) .
C24 C25 1.383(8) .
C25 C26 1.401(7) .
C25 C30 1.507(8) .
C26 H26 0.9500 .
C27 H27A 0.9900 .
C27 H27B 0.9900 .
C27 H27C 0.9900 .
C27 H27D 0.9900 .
C28A H28A 0.9800 .
C28A H28B 0.9800 .
C28A H28C 0.9800 .
C28B Br18 2.36(3) 2_565
C28B H28D 0.9800 .
C28B H28E 0.9800 .
C28B H28F 0.9800 .
C29A H29A 0.9800 .
C29A H29B 0.9800 .
C29A H29C 0.9800 .
C29B H29D 0.9800 .
C29B H29E 0.9800 .
C29B H29F 0.9800 .
C30 H30A 0.9900 .
C30 H30B 0.9900 .
C31 H31A 0.9800 .
C31 H31B 0.9800 .
C31 H31C 0.9800 .
C32 H32A 0.9800 .
C32 H32B 0.9800 .
C32 H32C 0.9800 .
C33 C34 1.371(7) .
C33 C38 1.379(8) .
C34 C35 1.393(7) .
C34 H34 0.9500 .
C35 C36 1.355(8) .
C35 H35 0.9500 .
C36 C37 1.372(8) .
C36 C39 1.543(8) .
C37 C38 1.391(8) .
C37 H37 0.9500 .
C38 H38 0.9500 .
C39 H39A 0.9800 .
C39 H39B 0.9800 .
C39 H39C 0.9800 .
C40A C45A 1.310(14) .
C40A C41A 1.369(17) .
C40B C41B 1.323(19) .
C40B C45B 1.410(19) .
C41A C42A 1.406(18) .
C41A H41A 0.9500 .
C41B C42B 1.44(2) .
C41B H41B 0.9500 .
C42A C43A 1.292(19) .
C42A H42A 0.9500 .
C42B C43B 1.22(2) .
C42B H42B 0.9500 .
C43A C44A 1.352(18) .
C43A C46A 1.549(18) .
C43B C44B 1.43(2) .
C43B C46B 1.61(2) .
C44A C45A 1.414(15) .
C44A H44A 0.9500 .
C44B C45B 1.48(2) .
C44B H44B 0.9500 .
C45A H45A 0.9500 .
C45B H45B 0.9500 .
C46A H46A 0.9800 .
C46A H46B 0.9800 .
C46A H46C 0.9800 .
C46B H46D 0.9800 .
C46B H46E 0.9800 .
C46B H46F 0.9800 .
C47 C48 1.365(7) .
C47 C52 1.391(7) .
C48 C49 1.386(8) .
C48 H48 0.9500 .
C49 C50 1.384(8) .
C49 H49 0.9500 .
C50 C51 1.375(8) .
C50 C53 1.522(7) .
C51 C52 1.400(7) .
C51 H51 0.9500 .
C52 H52 0.9500 .
C53 H53A 0.9800 .
C53 H53B 0.9800 .
C53 H53C 0.9800 .
C54A C55A 1.465(10) .
C54A H54A 0.9900 .
C54A H54B 0.9900 .
C54B C55B 1.480(15) .
C54B H54C 0.9900 .
C54B H54D 0.9900 .
C55A C56A 1.485(10) .
C55A H55A 0.9900 .
C55A H55B 0.9900 .
C55B C56B 1.482(14) .
C55B H55C 0.9900 .
C55B H55D 0.9900 .
C56A C57A 1.478(10) .
C56A H56A 0.9900 .
C56A H56B 0.9900 .
C56B C57B 1.519(15) .
C56B H56C 0.9900 .
C56B H56D 0.9900 .
C57A H57A 0.9900 .
C57A H57B 0.9900 .
C57B H57C 0.9900 .
C57B H57D 0.9900 .
C58 C59 1.455(9) .
C58 H58A 0.9900 .
C58 H58B 0.9900 .
C59 C60 1.480(10) .
C59 H59A 0.9900 .
C59 H59B 0.9900 .
C60 C61 1.489(10) .
C60 H60A 0.9900 .
C60 H60B 0.9900 .
C61 H61A 0.9900 .
C61 H61B 0.9900 .

loop_
_geom_torsion_atom_site_label_1
_geom_torsion_atom_site_label_2
_geom_torsion_atom_site_label_3
_geom_torsion_atom_site_label_4
_geom_torsion
_geom_torsion_site_symmetry_4
N3 Mg1 O1 C57A -32.7(5) .
N2 Mg1 O1 C57A -123.3(5) .
N4 Mg1 O1 C57A 56.6(5) .
N1 Mg1 O1 C57A 147.0(5) .
N3 Mg1 O1 C54A 120.2(5) .
N2 Mg1 O1 C54A 29.6(5) .
N4 Mg1 O1 C54A -150.4(5) .
N1 Mg1 O1 C54A -60.0(5) .
N3 Mg1 O1 C54B 104.4(12) .
N2 Mg1 O1 C54B 13.8(12) .
N4 Mg1 O1 C54B -166.2(12) .
N1 Mg1 O1 C54B -75.8(12) .
N3 Mg1 O1 C57B -50.0(14) .
N2 Mg1 O1 C57B -140.6(14) .
N4 Mg1 O1 C57B 39.4(14) .
N1 Mg1 O1 C57B 129.8(14) .
N3 Mg1 O2 C58 -145.6(5) .
N2 Mg1 O2 C58 -55.0(5) .
N4 Mg1 O2 C58 125.1(5) .
N1 Mg1 O2 C58 34.7(5) .
N3 Mg1 O2 C61 62.0(4) .
N2 Mg1 O2 C61 152.6(4) .
N4 Mg1 O2 C61 -27.3(4) .
N1 Mg1 O2 C61 -117.7(4) .
N2 Mg1 N1 C1 168.9(4) .
N4 Mg1 N1 C1 -10.4(4) .
O1 Mg1 N1 C1 -102.2(4) .
O2 Mg1 N1 C1 78.6(4) .
N2 Mg1 N1 C4 5.1(4) .
N4 Mg1 N1 C4 -174.3(4) .
O1 Mg1 N1 C4 94.0(4) .
O2 Mg1 N1 C4 -85.3(4) .
N3 Mg1 N2 C9 -4.5(5) .
N1 Mg1 N2 C9 175.2(4) .
O1 Mg1 N2 C9 83.3(4) .
O2 Mg1 N2 C9 -97.5(4) .
N3 Mg1 N2 C6 -179.5(4) .
N1 Mg1 N2 C6 0.1(4) .
O1 Mg1 N2 C6 -91.7(4) .
O2 Mg1 N2 C6 87.4(4) .
N2 Mg1 N3 C14 174.8(4) .
N4 Mg1 N3 C14 -5.9(4) .
O1 Mg1 N3 C14 85.8(4) .
O2 Mg1 N3 C14 -94.9(4) .
N2 Mg1 N3 C11 10.8(4) .
N4 Mg1 N3 C11 -169.9(4) .
O1 Mg1 N3 C11 -78.1(4) .
O2 Mg1 N3 C11 101.2(4) .
N3 Mg1 N4 C16 -1.1(4) .
N1 Mg1 N4 C16 179.3(4) .
O1 Mg1 N4 C16 -88.9(4) .
O2 Mg1 N4 C16 92.0(4) .
N3 Mg1 N4 C19 -173.9(4) .
N1 Mg1 N4 C19 6.4(4) .
O1 Mg1 N4 C19 98.3(4) .
O2 Mg1 N4 C19 -80.9(4) .
C4 N1 C1 C20 177.3(5) .
Mg1 N1 C1 C20 10.9(7) .
C4 N1 C1 C2 -1.4(5) .
Mg1 N1 C1 C2 -167.8(3) .
N1 C1 C2 C3 0.5(6) .
C20 C1 C2 C3 -178.2(5) .
C1 C2 C3 C4 0.6(6) .
C1 N1 C4 C5 -175.3(5) .
Mg1 N1 C4 C5 -9.0(7) .
C1 N1 C4 C3 1.8(5) .
Mg1 N1 C4 C3 168.0(3) .
C2 C3 C4 N1 -1.5(6) .
C2 C3 C4 C5 175.6(5) .
N1 C4 C5 C6 6.6(8) .
C3 C4 C5 C6 -169.9(5) .
N1 C4 C5 C33 -175.6(4) .
C3 C4 C5 C33 7.8(7) .
C9 N2 C6 C7 0.5(7) .
Mg1 N2 C6 C7 176.4(4) .
C9 N2 C6 C5 -177.9(5) .
Mg1 N2 C6 C5 -2.1(8) .
C4 C5 C6 N2 -0.6(9) .
C33 C5 C6 N2 -178.4(5) .
C4 C5 C6 C7 -178.9(6) .
C33 C5 C6 C7 3.4(8) .
N2 C6 C7 C8 1.0(8) .
C5 C6 C7 C8 179.5(6) .
N2 C6 C7 Br7 -177.1(8) .
C5 C6 C7 Br7 1.4(12) .
C6 C7 C8 C9 -2.0(9) .
Br7 C7 C8 C9 176.5(6) .
C6 C7 C8 Br8 144.3(11) .
Br7 C7 C8 Br8 -37.1(13) .
C6 N2 C9 C10 174.7(6) .
Mg1 N2 C9 C10 -1.2(9) .
C6 N2 C9 C8 -1.8(7) .
Mg1 N2 C9 C8 -177.7(5) .
C7 C8 C9 N2 2.5(9) .
Br8 C8 C9 N2 -140.1(12) .
C7 C8 C9 C10 -174.1(7) .
Br8 C8 C9 C10 43.3(15) .
N2 C9 C10 C11 3.3(10) .
C8 C9 C10 C11 179.4(7) .
N2 C9 C10 C40B -163.3(8) .
C8 C9 C10 C40B 12.7(11) .
N2 C9 C10 C40A 172.2(6) .
C8 C9 C10 C40A -11.7(10) .
C14 N3 C11 C10 -179.0(5) .
Mg1 N3 C11 C10 -12.4(8) .
C14 N3 C11 C12 0.4(6) .
Mg1 N3 C11 C12 167.0(4) .
C9 C10 C11 N3 4.1(10) .
C40B C10 C11 N3 171.2(7) .
C40A C10 C11 N3 -164.8(6) .
C9 C10 C11 C12 -175.2(6) .
C40B C10 C11 C12 -8.1(10) .
C40A C10 C11 C12 15.9(9) .
N3 C11 C12 C13 -0.5(6) .
C10 C11 C12 C13 179.0(6) .
C11 C12 C13 C14 0.3(6) .
C11 N3 C14 C15 176.6(5) .
Mg1 N3 C14 C15 10.2(7) .
C11 N3 C14 C13 -0.2(5) .
Mg1 N3 C14 C13 -166.6(3) .
C12 C13 C14 N3 -0.1(6) .
C12 C13 C14 C15 -176.9(5) .
N3 C14 C15 C16 -6.1(8) .
C13 C14 C15 C16 170.3(5) .
N3 C14 C15 C47 175.1(4) .
C13 C14 C15 C47 -8.6(7) .
C19 N4 C16 C15 178.7(5) .
Mg1 N4 C16 C15 4.8(7) .
C19 N4 C16 C17 -0.4(6) .
Mg1 N4 C16 C17 -174.4(4) .
C14 C15 C16 N4 -2.0(8) .
C47 C15 C16 N4 176.9(5) .
C14 C15 C16 C17 177.0(5) .
C47 C15 C16 C17 -4.1(8) .
N4 C16 C17 C18 -0.9(7) .
C15 C16 C17 C18 180.0(5) .
N4 C16 C17 Br17 -151.6(12) .
C15 C16 C17 Br17 29.3(14) .
C16 C17 C18 C19 1.7(7) .
Br17 C17 C18 C19 161.9(8) .
C16 C17 C18 Br18 -140.9(5) .
Br17 C17 C18 Br18 19.2(10) .
C17 C18 Br18 C28B -68.4(10) 2_565
C19 C18 Br18 C28B 155.3(9) 2_565
C16 N4 C19 C20 -176.3(5) .
Mg1 N4 C19 C20 -2.3(7) .
C16 N4 C19 C18 1.5(6) .
Mg1 N4 C19 C18 175.5(4) .
C17 C18 C19 N4 -2.0(7) .
Br18 C18 C19 N4 137.9(5) .
C17 C18 C19 C20 175.7(6) .
Br18 C18 C19 C20 -44.3(8) .
N1 C1 C20 C19 -3.7(9) .
C2 C1 C20 C19 174.8(5) .
N1 C1 C20 C21 177.7(5) .
C2 C1 C20 C21 -3.8(8) .
N4 C19 C20 C1 -1.1(9) .
C18 C19 C20 C1 -178.4(5) .
N4 C19 C20 C21 177.6(5) .
C18 C19 C20 C21 0.2(8) .
C1 C20 C21 C22 -66.6(7) .
C19 C20 C21 C22 114.6(5) .
C1 C20 C21 C26 112.2(5) .
C19 C20 C21 C26 -66.6(6) .
C26 C21 C22 C23 0.5(8) .
C20 C21 C22 C23 179.4(5) .
C21 C22 C23 C24 -1.9(8) .
C21 C22 C23 C27 178.1(6) .
C22 C23 C24 C25 3.7(8) .
C27 C23 C24 C25 -176.3(6) .
C22 C23 C24 Br1 -174.5(4) .
C27 C23 C24 Br1 5.4(8) .
C23 C24 C25 C26 -3.9(8) .
Br1 C24 C25 C26 174.4(4) .
C23 C24 C25 C30 178.7(5) .
Br1 C24 C25 C30 -3.1(7) .
C22 C21 C26 C25 -0.7(7) .
C20 C21 C26 C25 -179.5(4) .
C24 C25 C26 C21 2.2(7) .
C30 C25 C26 C21 179.7(5) .
C29B N5B C27 N5A -42.5(16) .
C28B N5B C27 N5A 89.0(18) .
C29B N5B C27 C23 61(2) .
C28B N5B C27 C23 -167.3(14) .
C29A N5A C27 N5B 56.2(11) .
C28A N5A C27 N5B -77.0(11) .
C29A N5A C27 C23 -56.8(11) .
C28A N5A C27 C23 170.0(8) .
C24 C23 C27 N5B 84.5(11) .
C22 C23 C27 N5B -95.6(12) .
C24 C23 C27 N5A 151.3(7) .
C22 C23 C27 N5A -28.8(10) .
C27 N5B C28B Br18 124.6(14) 2_565
C29B N5B C28B Br18 -104.7(19) 2_565
C32 N6 C30 C25 72.7(6) .
C31 N6 C30 C25 -168.0(5) .
C24 C25 C30 N6 -161.0(5) .
C26 C25 C30 N6 21.6(7) .
C4 C5 C33 C34 60.7(6) .
C6 C5 C33 C34 -121.3(6) .
C4 C5 C33 C38 -119.1(6) .
C6 C5 C33 C38 58.8(7) .
C38 C33 C34 C35 0.9(8) .
C5 C33 C34 C35 -178.9(5) .
C33 C34 C35 C36 -2.3(10) .
C34 C35 C36 C37 2.5(10) .
C34 C35 C36 C39 180.0(6) .
C35 C36 C37 C38 -1.5(10) .
C39 C36 C37 C38 -179.1(6) .
C34 C33 C38 C37 0.0(9) .
C5 C33 C38 C37 179.9(5) .
C36 C37 C38 C33 0.3(10) .
C11 C10 C40A C45A 54.9(13) .
C9 C10 C40A C45A -115.2(11) .
C40B C10 C40A C45A 143(3) .
C11 C10 C40A C41A -120.3(10) .
C9 C10 C40A C41A 69.7(11) .
C40B C10 C40A C41A -31.7(16) .
C11 C10 C40B C41B -68.6(16) .
C9 C10 C40B C41B 99.7(15) .
C40A C10 C40B C41B -170(3) .
C11 C10 C40B C45B 113.0(10) .
C9 C10 C40B C45B -78.7(11) .
C40A C10 C40B C45B 11.2(14) .
C45A C40A C41A C42A 1.9(19) .
C10 C40A C41A C42A 177.6(11) .
C45B C40B C41B C42B -5(2) .
C10 C40B C41B C42B 176.9(12) .
C40A C41A C42A C43A -8(2) .
C40B C41B C42B C43B -2(3) .
C41A C42A C43A C44A 10(2) .
C41A C42A C43A C46A -178.0(14) .
C41B C42B C43B C44B 9(3) .
C41B C42B C43B C46B -175.4(15) .
C42A C43A C44A C45A -6(2) .
C46A C43A C44A C45A -178.1(12) .
C42B C43B C44B C45B -9(2) .
C46B C43B C44B C45B 176.2(14) .
C41A C40A C45A C44A 1.8(17) .
C10 C40A C45A C44A -173.3(10) .
C43A C44A C45A C40A 0(2) .
C41B C40B C45B C44B 4.7(19) .
C10 C40B C45B C44B -176.6(11) .
C43B C44B C45B C40B 2(2) .
C14 C15 C47 C48 119.0(6) .
C16 C15 C47 C48 -60.0(7) .
C14 C15 C47 C52 -61.3(6) .
C16 C15 C47 C52 119.7(5) .
C52 C47 C48 C49 0.4(8) .
C15 C47 C48 C49 -179.9(5) .
C47 C48 C49 C50 0.1(9) .
C48 C49 C50 C51 0.0(9) .
C48 C49 C50 C53 180.0(6) .
C49 C50 C51 C52 -0.5(8) .
C53 C50 C51 C52 179.5(5) .
C48 C47 C52 C51 -1.0(7) .
C15 C47 C52 C51 179.3(5) .
C50 C51 C52 C47 1.0(8) .
C57A O1 C54A C55A -26.0(8) .
C54B O1 C54A C55A -118(4) .
C57B O1 C54A C55A -10.2(13) .
Mg1 O1 C54A C55A 177.8(5) .
C57A O1 C54B C55B -15(2) .
C54A O1 C54B C55B 78(4) .
C57B O1 C54B C55B 1(2) .
Mg1 O1 C54B C55B -157.8(14) .
O1 C54A C55A C56A 19.9(10) .
O1 C54B C55B C56B 16(3) .
C54A C55A C56A C57A -6.9(12) .
C54B C55B C56B C57B -27(3) .
C54A O1 C57A C56A 21.4(9) .
C54B O1 C57A C56A 37.9(14) .
C57B O1 C57A C56A -64(4) .
Mg1 O1 C57A C56A 178.5(7) .
C55A C56A C57A O1 -8.7(12) .
C57A O1 C57B C56B 67(3) .
C54A O1 C57B C56B -33(2) .
C54B O1 C57B C56B -17(2) .
Mg1 O1 C57B C56B 139.1(15) .
C55B C56B C57B O1 27(3) .
C61 O2 C58 C59 -11.7(8) .
Mg1 O2 C58 C59 -167.5(5) .
O2 C58 C59 C60 -7.9(9) .
C58 C59 C60 C61 23.7(10) .
C58 O2 C61 C60 26.2(8) .
Mg1 O2 C61 C60 -177.3(5) .
C59 C60 C61 O2 -30.6(9) .

loop_
_platon_squeeze_void_nr
_platon_squeeze_void_average_x
_platon_squeeze_void_average_y
_platon_squeeze_void_average_z
_platon_squeeze_void_volume
_platon_squeeze_void_count_electrons
_platon_squeeze_void_content
1 0.006 0.500 0.500 248 55 ' '
